data_7717709
loop_
_publ_author_name
'Mani, Ganesan'
'Mondal, Palash'
'Dutta, Poulami'

_publ_section_title
;
 Mo(0) carbonyl complexes bearing the bis(3,5-dimethylpyrazole) ligand:
 Catalyst for the regioselective [2+2+2] cycloaddition of terminal alkynes
 to the 1,3,5-isomer
;
_journal_name_full 'Dalton Transactions'
_journal_paper_doi 10.1039/D4DT02725F
_journal_year 2025
_chemical_formula_sum 'C20 H26 Mo N6 O4'
_chemical_formula_weight 510.41
_space_group_crystal_system monoclinic
_space_group_IT_number 15
_space_group_name_Hall '-C 2yc'
_space_group_name_H-M_alt 'C 1 2/c 1'
_atom_sites_solution_hydrogens geom
_audit_creation_method SHELXL-2019/3
_audit_update_record
;
2024-09-25 deposited with the CCDC.	2024-12-26 downloaded from the CCDC.
;
_cell_angle_alpha 90
_cell_angle_beta 93.962(5)
_cell_angle_gamma 90
_cell_formula_units_Z 8
_cell_length_a 28.534(3)
_cell_length_b 9.0364(8)
_cell_length_c 18.5849(16)
_cell_measurement_reflns_used 5466
_cell_measurement_temperature 296(2)
_cell_measurement_theta_max 27.452
_cell_measurement_theta_min 2.365
_cell_volume 4780.6(8)
_computing_molecular_graphics ORTEP
_computing_publication_material ciftab
_computing_structure_refinement 'SHELXL-2019/2 (Sheldrick, 2019)'
_computing_structure_solution 'SHELXT 2018/2 (Sheldrick, 2018)'
_diffrn_ambient_temperature 296(2)
_diffrn_measured_fraction_theta_full 0.997
_diffrn_measured_fraction_theta_max 0.998
_diffrn_measurement_device_type 'D8 QUEST'
_diffrn_measurement_method '\w scans'
_diffrn_radiation_type MoK\a
_diffrn_radiation_wavelength 0.71073
_diffrn_reflns_av_R_equivalents 0.0450
_diffrn_reflns_av_unetI/netI 0.0225
_diffrn_reflns_Laue_measured_fraction_full 0.997
_diffrn_reflns_Laue_measured_fraction_max 0.998
_diffrn_reflns_limit_h_max 36
_diffrn_reflns_limit_h_min -36
_diffrn_reflns_limit_k_max 11
_diffrn_reflns_limit_k_min -11
_diffrn_reflns_limit_l_max 24
_diffrn_reflns_limit_l_min -24
_diffrn_reflns_number 49414
_diffrn_reflns_point_group_measured_fraction_full 0.997
_diffrn_reflns_point_group_measured_fraction_max 0.998
_diffrn_reflns_theta_full 25.242
_diffrn_reflns_theta_max 27.452
_diffrn_reflns_theta_min 2.365
_diffrn_source 'Fine focused sealed tube'
_exptl_absorpt_coefficient_mu 0.585
_exptl_absorpt_correction_type multi-scan
_exptl_crystal_colour yellow
_exptl_crystal_density_diffrn 1.418
_exptl_crystal_description needle
_exptl_crystal_F_000 2096
_exptl_crystal_size_max 0.075
_exptl_crystal_size_mid 0.02
_exptl_crystal_size_min 0.006
_exptl_transmission_factor_max 0.7455
_exptl_transmission_factor_min 0.6605
_refine_diff_density_max 0.237
_refine_diff_density_min -0.449
_refine_diff_density_rms 0.043
_refine_ls_extinction_method none
_refine_ls_goodness_of_fit_ref 1.051
_refine_ls_hydrogen_treatment constr
_refine_ls_matrix_type full
_refine_ls_number_parameters 280
_refine_ls_number_reflns 5463
_refine_ls_number_restraints 0
_refine_ls_restrained_S_all 1.051
_refine_ls_R_factor_all 0.0294
_refine_ls_R_factor_gt 0.0248
_refine_ls_shift/su_max 0.002
_refine_ls_shift/su_mean 0.000
_refine_ls_structure_factor_coef Fsqd
_refine_ls_weighting_details 'w=1/[\s^2^(Fo^2^)+(0.0309P)^2^+2.9705P] where P=(Fo^2^+2Fc^2^)/3'
_refine_ls_weighting_scheme calc
_refine_ls_wR_factor_gt 0.0650
_refine_ls_wR_factor_ref 0.0674
_reflns_Friedel_coverage 0.000
_reflns_number_gt 4854
_reflns_number_total 5463
_reflns_threshold_expression 'I > 2\s(I)'
_cod_data_source_file d4dt02725f2.cif
_cod_data_source_block mononuclearMo
_cod_original_cell_volume 4780.5(7)
_cod_original_sg_symbol_H-M 'C 2/c'
_cod_database_code 7717709
_shelx_shelxl_version_number 2019/3
_shelx_space_group_comment
;
The symmetry employed for this shelxl refinement is uniquely defined
by the following loop, which should always be used as a source of
symmetry information in preference to the above space-group names.
They are only intended as comments.
;

loop_
_space_group_symop_operation_xyz
'x, y, z'
'-x, y, -z+1/2'
'x+1/2, y+1/2, z'
'-x+1/2, y+1/2, -z+1/2'
'-x, -y, -z'
'x, -y, z-1/2'
'-x+1/2, -y+1/2, -z'
'x+1/2, -y+1/2, z-1/2'

loop_
_atom_site_label
_atom_site_type_symbol
_atom_site_fract_x
_atom_site_fract_y
_atom_site_fract_z
_atom_site_U_iso_or_equiv
_atom_site_adp_type
_atom_site_occupancy
_atom_site_site_symmetry_order
_atom_site_calc_flag
_atom_site_refinement_flags_posn
_atom_site_refinement_flags_adp
_atom_site_refinement_flags_occupancy
_atom_site_disorder_assembly
_atom_site_disorder_group
C1 C 0.38062(10) 0.0768(2) 0.65374(12) 0.0676(6) Uani 1 1 d . . . . .
C2 C 0.32384(7) 0.0868(2) 0.52870(11) 0.0539(5) Uani 1 1 d . . . . .
C3 C 0.40911(7) -0.0463(2) 0.53117(11) 0.0508(4) Uani 1 1 d . . . . .
C4 C 0.38965(6) 0.1831(2) 0.44398(11) 0.0446(4) Uani 1 1 d . . . . .
C5 C 0.49930(6) 0.2285(2) 0.61324(11) 0.0520(5) Uani 1 1 d . . . . .
C6 C 0.51339(9) 0.0716(3) 0.62716(16) 0.0772(7) Uani 1 1 d . . . . .
H6A H 0.544603 0.068703 0.649987 0.116 Uiso 1 1 calc R U . . .
H6B H 0.491953 0.026399 0.658153 0.116 Uiso 1 1 calc R U . . .
H6C H 0.512687 0.018721 0.582297 0.116 Uiso 1 1 calc R U . . .
C7 C 0.52441(7) 0.3575(2) 0.63067(14) 0.0629(6) Uani 1 1 d . . . . .
H7 H 0.554656 0.363211 0.652596 0.075 Uiso 1 1 calc R U . . .
C8 C 0.49618(6) 0.4742(2) 0.60943(12) 0.0528(5) Uani 1 1 d . . . . .
C9 C 0.50348(9) 0.6368(3) 0.61472(17) 0.0760(7) Uani 1 1 d . . . . .
H9A H 0.534102 0.656680 0.637307 0.114 Uiso 1 1 calc R U . . .
H9B H 0.501019 0.679223 0.567258 0.114 Uiso 1 1 calc R U . . .
H9C H 0.480018 0.679416 0.643008 0.114 Uiso 1 1 calc R U . . .
C10 C 0.41383(6) 0.48486(19) 0.54845(10) 0.0408(4) Uani 1 1 d . . . . .
H10A H 0.413281 0.481564 0.496228 0.049 Uiso 1 1 calc R U . . .
H10B H 0.413074 0.587642 0.563375 0.049 Uiso 1 1 calc R U . . .
C11 C 0.36867(6) 0.43078(18) 0.65173(9) 0.0375(3) Uani 1 1 d . . . . .
H11A H 0.342690 0.373035 0.667753 0.045 Uiso 1 1 calc R U . . .
H11B H 0.397155 0.397575 0.678407 0.045 Uiso 1 1 calc R U . . .
C12 C 0.32874(6) 0.4582(2) 0.53356(10) 0.0428(4) Uani 1 1 d . . . . .
H12A H 0.302946 0.394058 0.544608 0.051 Uiso 1 1 calc R U . . .
H12B H 0.332427 0.451281 0.482180 0.051 Uiso 1 1 calc R U . . .
C13 C 0.31642(7) 0.6165(2) 0.55192(10) 0.0495(4) Uani 1 1 d . . . . .
H13A H 0.285741 0.641056 0.529319 0.059 Uiso 1 1 calc R U . . .
H13B H 0.339236 0.683326 0.533185 0.059 Uiso 1 1 calc R U . . .
C14 C 0.31600(7) 0.6365(2) 0.63315(11) 0.0505(4) Uani 1 1 d . . . . .
H14A H 0.311133 0.739897 0.644450 0.061 Uiso 1 1 calc R U . . .
H14B H 0.290527 0.579528 0.651316 0.061 Uiso 1 1 calc R U . . .
C15 C 0.36834(7) 0.6214(2) 0.74312(10) 0.0488(4) Uani 1 1 d . . . . .
H15A H 0.361476 0.725536 0.749497 0.059 Uiso 1 1 calc R U . . .
H15B H 0.401291 0.606528 0.757800 0.059 Uiso 1 1 calc R U . . .
C16 C 0.29789(7) 0.5656(3) 0.81781(10) 0.0541(5) Uani 1 1 d . . . . .
C17 C 0.27415(10) 0.7133(3) 0.81134(15) 0.0789(7) Uani 1 1 d . . . . .
H17A H 0.292322 0.778688 0.783546 0.118 Uiso 1 1 calc R U . . .
H17B H 0.243363 0.701648 0.787768 0.118 Uiso 1 1 calc R U . . .
H17C H 0.271547 0.754290 0.858556 0.118 Uiso 1 1 calc R U . . .
C18 C 0.28539(7) 0.4392(3) 0.85188(11) 0.0580(5) Uani 1 1 d . . . . .
H18 H 0.258197 0.424391 0.875782 0.070 Uiso 1 1 calc R U . . .
C19 C 0.32109(7) 0.3369(2) 0.84402(10) 0.0528(5) Uani 1 1 d . . . . .
C20 C 0.32511(10) 0.1800(3) 0.86944(14) 0.0746(7) Uani 1 1 d . . . . .
H20A H 0.298056 0.154864 0.894891 0.112 Uiso 1 1 calc R U . . .
H20B H 0.326898 0.115503 0.828687 0.112 Uiso 1 1 calc R U . . .
H20C H 0.352944 0.169034 0.901066 0.112 Uiso 1 1 calc R U . . .
N1 N 0.45733(5) 0.26272(16) 0.58183(8) 0.0430(3) Uani 1 1 d . . . . .
N2 N 0.45597(5) 0.41369(16) 0.57980(8) 0.0416(3) Uani 1 1 d . . . . .
N3 N 0.37284(4) 0.40470(15) 0.57373(7) 0.0348(3) Uani 1 1 d . . . . .
N4 N 0.36099(5) 0.58612(16) 0.66729(8) 0.0417(3) Uani 1 1 d . . . . .
N5 N 0.34036(5) 0.53589(18) 0.79094(8) 0.0476(3) Uani 1 1 d . . . . .
N6 N 0.35498(6) 0.39539(19) 0.80724(8) 0.0492(4) Uani 1 1 d . . . . .
O1 O 0.37430(11) 0.0172(2) 0.70609(11) 0.1271(10) Uani 1 1 d . . . . .
O2 O 0.28600(6) 0.0466(2) 0.51411(11) 0.0923(6) Uani 1 1 d . . . . .
O3 O 0.42137(7) -0.16443(16) 0.51735(11) 0.0774(5) Uani 1 1 d . . . . .
O4 O 0.38814(6) 0.17966(19) 0.38252(8) 0.0703(4) Uani 1 1 d . . . . .
Mo Mo 0.38814(2) 0.15292(2) 0.55164(2) 0.03744(6) Uani 1 1 d . . . . .

loop_
_atom_site_aniso_label
_atom_site_aniso_U_11
_atom_site_aniso_U_22
_atom_site_aniso_U_33
_atom_site_aniso_U_23
_atom_site_aniso_U_13
_atom_site_aniso_U_12
C1 0.1009(18) 0.0468(12) 0.0560(13) 0.0065(10) 0.0120(12) -0.0075(12)
C2 0.0509(11) 0.0518(11) 0.0602(12) -0.0102(9) 0.0124(9) -0.0131(9)
C3 0.0585(11) 0.0389(10) 0.0547(11) 0.0073(8) 0.0026(9) -0.0055(9)
C4 0.0418(9) 0.0390(9) 0.0527(11) 0.0057(8) 0.0009(7) -0.0009(7)
C5 0.0390(9) 0.0513(11) 0.0648(12) 0.0033(9) -0.0021(8) 0.0070(8)
C6 0.0625(14) 0.0597(14) 0.107(2) 0.0107(14) -0.0103(13) 0.0193(12)
C7 0.0366(10) 0.0662(14) 0.0838(16) -0.0019(11) -0.0110(10) -0.0021(9)
C8 0.0363(9) 0.0512(11) 0.0705(12) -0.0014(9) 0.0000(8) -0.0097(8)
C9 0.0557(13) 0.0565(14) 0.114(2) -0.0029(13) -0.0088(13) -0.0217(11)
C10 0.0355(8) 0.0354(8) 0.0514(9) 0.0076(7) 0.0023(7) -0.0019(7)
C11 0.0358(8) 0.0349(8) 0.0413(8) 0.0027(7) -0.0012(6) -0.0012(6)
C12 0.0355(8) 0.0462(10) 0.0453(9) 0.0011(8) -0.0078(7) 0.0000(7)
C13 0.0432(9) 0.0488(10) 0.0546(11) 0.0063(8) -0.0098(8) 0.0094(8)
C14 0.0469(10) 0.0464(10) 0.0573(11) -0.0016(8) -0.0025(8) 0.0112(8)
C15 0.0517(10) 0.0428(10) 0.0508(10) -0.0051(8) -0.0034(8) -0.0037(8)
C16 0.0497(10) 0.0655(13) 0.0463(10) -0.0121(9) -0.0023(8) 0.0098(9)
C17 0.0781(16) 0.0793(17) 0.0793(16) -0.0109(14) 0.0063(13) 0.0304(14)
C18 0.0501(11) 0.0780(15) 0.0463(10) -0.0060(10) 0.0056(8) -0.0041(10)
C19 0.0580(11) 0.0623(13) 0.0371(9) 0.0009(8) -0.0027(8) -0.0052(10)
C20 0.0938(19) 0.0700(15) 0.0605(14) 0.0155(11) 0.0094(13) -0.0057(13)
N1 0.0372(7) 0.0352(7) 0.0560(9) 0.0031(6) -0.0013(6) 0.0003(6)
N2 0.0314(7) 0.0355(7) 0.0575(9) 0.0026(6) 0.0003(6) -0.0034(6)
N3 0.0301(6) 0.0340(7) 0.0396(7) 0.0033(6) -0.0017(5) -0.0022(5)
N4 0.0426(8) 0.0366(7) 0.0450(8) -0.0013(6) -0.0039(6) 0.0015(6)
N5 0.0486(8) 0.0480(9) 0.0457(8) -0.0022(7) -0.0002(6) 0.0038(7)
N6 0.0497(9) 0.0524(9) 0.0448(8) 0.0020(7) -0.0016(7) 0.0056(7)
O1 0.235(3) 0.0809(14) 0.0699(12) 0.0265(11) 0.0414(15) -0.0125(16)
O2 0.0515(9) 0.1104(15) 0.1161(15) -0.0326(12) 0.0143(9) -0.0353(10)
O3 0.0991(13) 0.0354(8) 0.0982(13) 0.0008(8) 0.0107(10) 0.0067(8)
O4 0.0833(11) 0.0813(11) 0.0461(9) 0.0087(7) 0.0023(7) -0.0005(9)
Mo 0.03939(9) 0.03091(8) 0.04184(9) 0.00226(6) 0.00162(6) -0.00544(6)

loop_
_atom_type_symbol
_atom_type_description
_atom_type_scat_dispersion_real
_atom_type_scat_dispersion_imag
_atom_type_scat_source
C C 0.0033 0.0016 'International Tables Vol C Tables 4.2.6.8 and 6.1.1.4'
H H 0.0000 0.0000 'International Tables Vol C Tables 4.2.6.8 and 6.1.1.4'
N N 0.0061 0.0033 'International Tables Vol C Tables 4.2.6.8 and 6.1.1.4'
O O 0.0106 0.0060 'International Tables Vol C Tables 4.2.6.8 and 6.1.1.4'
Mo Mo -1.6832 0.6857 'International Tables Vol C Tables 4.2.6.8 and 6.1.1.4'

loop_
_geom_angle_atom_site_label_1
_geom_angle_atom_site_label_2
_geom_angle_atom_site_label_3
_geom_angle
_geom_angle_site_symmetry_1
_geom_angle_site_symmetry_3
_geom_angle_publ_flag
O1 C1 Mo 170.7(2) . . ?
O2 C2 Mo 178.89(19) . . ?
O3 C3 Mo 178.47(19) . . ?
O4 C4 Mo 170.11(17) . . ?
N1 C5 C7 109.85(17) . . ?
N1 C5 C6 121.34(19) . . ?
C7 C5 C6 128.79(19) . . ?
C8 C7 C5 107.12(17) . . ?
N2 C8 C7 105.78(17) . . ?
N2 C8 C9 122.49(19) . . ?
C7 C8 C9 131.73(19) . . ?
N2 C10 N3 107.88(13) . . ?
N4 C11 N3 111.83(13) . . ?
N3 C12 C13 113.08(14) . . ?
C12 C13 C14 110.65(15) . . ?
N4 C14 C13 109.05(15) . . ?
N4 C15 N5 115.39(15) . . ?
C18 C16 N5 105.73(18) . . ?
C18 C16 C17 130.7(2) . . ?
N5 C16 C17 123.5(2) . . ?
C16 C18 C19 106.89(18) . . ?
N6 C19 C18 110.70(19) . . ?
N6 C19 C20 119.7(2) . . ?
C18 C19 C20 129.6(2) . . ?
C5 N1 N2 105.48(14) . . ?
C5 N1 Mo 139.05(13) . . ?
N2 N1 Mo 114.32(10) . . ?
C8 N2 N1 111.76(15) . . ?
C8 N2 C10 129.84(16) . . ?
N1 N2 C10 118.39(13) . . ?
C10 N3 C11 110.59(13) . . ?
C10 N3 C12 109.81(13) . . ?
C11 N3 C12 108.33(13) . . ?
C10 N3 Mo 104.90(10) . . ?
C11 N3 Mo 110.62(9) . . ?
C12 N3 Mo 112.58(10) . . ?
C15 N4 C11 113.16(14) . . ?
C15 N4 C14 114.67(15) . . ?
C11 N4 C14 110.71(14) . . ?
N6 N5 C16 111.52(17) . . ?
N6 N5 C15 117.20(15) . . ?
C16 N5 C15 130.89(17) . . ?
C19 N6 N5 105.16(16) . . ?
C3 Mo C2 88.35(9) . . ?
C3 Mo C4 84.45(8) . . ?
C2 Mo C4 84.77(8) . . ?
C3 Mo C1 85.61(9) . . ?
C2 Mo C1 86.69(10) . . ?
C4 Mo C1 167.06(8) . . ?
C3 Mo N1 100.43(7) . . ?
C2 Mo N1 171.22(7) . . ?
C4 Mo N1 96.27(6) . . ?
C1 Mo N1 93.65(8) . . ?
C3 Mo N3 172.44(7) . . ?
C2 Mo N3 98.69(7) . . ?
C4 Mo N3 93.39(6) . . ?
C1 Mo N3 97.50(7) . . ?
N1 Mo N3 72.56(5) . . ?

loop_
_geom_bond_atom_site_label_1
_geom_bond_atom_site_label_2
_geom_bond_distance
_geom_bond_site_symmetry_2
_geom_bond_publ_flag
C1 O1 1.137(3) . ?
C1 Mo 2.044(2) . ?
C2 O2 1.153(2) . ?
C2 Mo 1.949(2) . ?
C3 O3 1.158(2) . ?
C3 Mo 1.943(2) . ?
C4 O4 1.140(2) . ?
C4 Mo 2.023(2) . ?
C5 N1 1.332(2) . ?
C5 C7 1.395(3) . ?
C5 C6 1.491(3) . ?
C7 C8 1.368(3) . ?
C8 N2 1.353(2) . ?
C8 C9 1.486(3) . ?
C10 N2 1.450(2) . ?
C10 N3 1.480(2) . ?
C11 N4 1.453(2) . ?
C11 N3 1.482(2) . ?
C12 N3 1.498(2) . ?
C12 C13 1.518(3) . ?
C13 C14 1.521(3) . ?
C14 N4 1.465(2) . ?
C15 N4 1.446(2) . ?
C15 N5 1.457(2) . ?
C16 C18 1.365(3) . ?
C16 N5 1.369(2) . ?
C16 C17 1.498(3) . ?
C18 C19 1.391(3) . ?
C19 N6 1.331(3) . ?
C19 C20 1.496(3) . ?
N1 N2 1.365(2) . ?
N1 Mo 2.2457(14) . ?
N3 Mo 2.3581(14) . ?
N5 N6 1.364(2) . ?
